data_7004397
loop_
_publ_author_name
'Jones, Cameron'
'Mills, David P.'
'Stasch, Andreas'

_publ_section_title
;
 Flexible coordination of bulky amidinates and guanidinates towards
 rhodium(i): conversion of kinetic to thermodymanic isomers
;
_journal_issue 35
_journal_name_full 'Dalton Transactions'
_journal_page_first 4799
_journal_page_last 4804
_journal_paper_doi 10.1039/b806542j
_journal_year 2008
_chemical_formula_sum 'C45 H68 N3 Rh'
_chemical_formula_weight 753.93
_chemical_name_systematic
;
?
;
_space_group_IT_number 14
_symmetry_cell_setting monoclinic
_symmetry_space_group_name_Hall '-P 2ybc'
_symmetry_space_group_name_H-M 'P 1 21/c 1'
_atom_sites_solution_hydrogens geom
_atom_sites_solution_primary direct
_atom_sites_solution_secondary difmap
_audit_creation_method SHELXL-97
_cell_angle_alpha 90.00
_cell_angle_beta 94.2640(10)
_cell_angle_gamma 90.00
_cell_formula_units_Z 4
_cell_length_a 11.3725(5)
_cell_length_b 17.6352(7)
_cell_length_c 20.1756(6)
_cell_measurement_temperature 123(2)
_cell_volume 4035.1(3)
_computing_structure_refinement 'SHELXL-97 (Sheldrick, 1997)'
_computing_structure_solution 'SHELXS-97 (Sheldrick, 1990)'
_diffrn_ambient_temperature 123(2)
_diffrn_measured_fraction_theta_full 0.996
_diffrn_measured_fraction_theta_max 0.996
_diffrn_measurement_device_type 'Bruker X8 CCD'
_diffrn_radiation_monochromator graphite
_diffrn_radiation_source 'fine-focus sealed tube'
_diffrn_radiation_type MoK\a
_diffrn_radiation_wavelength 0.71073
_diffrn_reflns_av_R_equivalents 0.0650
_diffrn_reflns_av_sigmaI/netI 0.0590
_diffrn_reflns_limit_h_max 16
_diffrn_reflns_limit_h_min -16
_diffrn_reflns_limit_k_max 24
_diffrn_reflns_limit_k_min -24
_diffrn_reflns_limit_l_max 28
_diffrn_reflns_limit_l_min -28
_diffrn_reflns_number 55950
_diffrn_reflns_theta_full 30.12
_diffrn_reflns_theta_max 30.12
_diffrn_reflns_theta_min 2.93
_exptl_absorpt_coefficient_mu 0.457
_exptl_absorpt_correction_T_max 0.930
_exptl_absorpt_correction_T_min 0.834
_exptl_absorpt_correction_type multi-scan
_exptl_absorpt_process_details 'SADABS (Sheldrick, 1997)'
_exptl_crystal_colour yellow
_exptl_crystal_density_diffrn 1.241
_exptl_crystal_density_method 'not measured'
_exptl_crystal_description block
_exptl_crystal_F_000 1616
_exptl_crystal_size_max 0.20
_exptl_crystal_size_mid 0.15
_exptl_crystal_size_min 0.15
_refine_diff_density_max 2.124
_refine_diff_density_min -0.746
_refine_diff_density_rms 0.095
_refine_ls_extinction_method none
_refine_ls_goodness_of_fit_ref 1.025
_refine_ls_hydrogen_treatment constr
_refine_ls_matrix_type full
_refine_ls_number_parameters 450
_refine_ls_number_reflns 11843
_refine_ls_number_restraints 0
_refine_ls_restrained_S_all 1.025
_refine_ls_R_factor_all 0.0721
_refine_ls_R_factor_gt 0.0489
_refine_ls_shift/su_max 0.001
_refine_ls_shift/su_mean 0.000
_refine_ls_structure_factor_coef Fsqd
_refine_ls_weighting_details 'calc w=1/[\s^2^(Fo^2^)+(0.0486P)^2^+4.6898P] where P=(Fo^2^+2Fc^2^)/3'
_refine_ls_weighting_scheme calc
_refine_ls_wR_factor_gt 0.1105
_refine_ls_wR_factor_ref 0.1225
_reflns_number_gt 8957
_reflns_number_total 11843
_reflns_threshold_expression >2sigma(I)
_cod_data_source_file b806542j.txt
_cod_data_source_block compound3
_cod_original_sg_symbol_H-M P2(1)/c
_cod_database_code 7004397

loop_
_symmetry_equiv_pos_as_xyz
'x, y, z'
'-x, y+1/2, -z+1/2'
'-x, -y, -z'
'x, -y-1/2, z-1/2'

loop_
_atom_site_label
_atom_site_type_symbol
_atom_site_fract_x
_atom_site_fract_y
_atom_site_fract_z
_atom_site_U_iso_or_equiv
_atom_site_adp_type
_atom_site_occupancy
_atom_site_symmetry_multiplicity
_atom_site_calc_flag
_atom_site_refinement_flags
_atom_site_disorder_assembly
_atom_site_disorder_group
Rh1 Rh 0.621539(18) 0.303240(12) 0.197131(9) 0.01865(6) Uani 1 1 d . . .
N1 N 0.80034(19) 0.19790(12) 0.08839(10) 0.0179(4) Uani 1 1 d . . .
N2 N 0.85982(18) 0.24757(12) -0.01298(10) 0.0164(4) Uani 1 1 d . . .
N3 N 0.99704(18) 0.18949(12) 0.05985(10) 0.0167(4) Uani 1 1 d . . .
C1 C 0.8830(2) 0.21587(13) 0.04466(11) 0.0149(5) Uani 1 1 d . . .
C2 C 0.7809(2) 0.22156(14) 0.14811(12) 0.0174(5) Uani 1 1 d . . .
C3 C 0.6871(2) 0.18090(15) 0.18027(12) 0.0208(5) Uani 1 1 d . . .
C4 C 0.6702(3) 0.19257(16) 0.24824(13) 0.0248(6) Uani 1 1 d . . .
H4 H 0.6202 0.1596 0.2706 0.030 Uiso 1 1 calc R . .
C5 C 0.7268(3) 0.25244(18) 0.28254(13) 0.0278(6) Uani 1 1 d . . .
H5 H 0.7099 0.2634 0.3269 0.033 Uiso 1 1 calc R . .
C6 C 0.8094(2) 0.29665(17) 0.25090(13) 0.0260(6) Uani 1 1 d . . .
H6 H 0.8485 0.3364 0.2755 0.031 Uiso 1 1 calc R . .
C7 C 0.8368(2) 0.28517(15) 0.18527(13) 0.0215(5) Uani 1 1 d . . .
C8 C 0.6215(2) 0.11814(16) 0.14299(14) 0.0248(6) Uani 1 1 d . . .
H8 H 0.6062 0.1353 0.0959 0.030 Uiso 1 1 calc R . .
C9 C 0.6975(3) 0.04669(18) 0.14223(18) 0.0375(7) Uani 1 1 d . . .
H9A H 0.7710 0.0582 0.1218 0.056 Uiso 1 1 calc R . .
H9B H 0.6544 0.0070 0.1165 0.056 Uiso 1 1 calc R . .
H9C H 0.7157 0.0290 0.1879 0.056 Uiso 1 1 calc R . .
C10 C 0.5022(3) 0.09785(19) 0.16879(16) 0.0352(7) Uani 1 1 d . . .
H10A H 0.5149 0.0714 0.2114 0.053 Uiso 1 1 calc R . .
H10B H 0.4584 0.0648 0.1366 0.053 Uiso 1 1 calc R . .
H10C H 0.4570 0.1443 0.1748 0.053 Uiso 1 1 calc R . .
C11 C 0.9253(3) 0.33643(17) 0.15546(14) 0.0273(6) Uani 1 1 d . . .
H11 H 0.9645 0.3061 0.1215 0.033 Uiso 1 1 calc R . .
C12 C 1.0221(3) 0.3655(2) 0.20570(18) 0.0417(8) Uani 1 1 d . . .
H12A H 0.9880 0.4006 0.2366 0.062 Uiso 1 1 calc R . .
H12B H 1.0825 0.3918 0.1822 0.062 Uiso 1 1 calc R . .
H12C H 1.0581 0.3226 0.2306 0.062 Uiso 1 1 calc R . .
C13 C 0.8640(3) 0.40291(18) 0.11945(16) 0.0340(7) Uani 1 1 d . . .
H13A H 0.8062 0.3838 0.0850 0.051 Uiso 1 1 calc R . .
H13B H 0.9227 0.4340 0.0988 0.051 Uiso 1 1 calc R . .
H13C H 0.8238 0.4337 0.1513 0.051 Uiso 1 1 calc R . .
C14 C 0.7466(2) 0.27333(15) -0.03496(11) 0.0156(5) Uani 1 1 d . . .
C15 C 0.6480(2) 0.22412(15) -0.04667(11) 0.0173(5) Uani 1 1 d . . .
C16 C 0.5408(2) 0.25485(17) -0.07164(13) 0.0228(5) Uani 1 1 d . . .
H16 H 0.4741 0.2226 -0.0783 0.027 Uiso 1 1 calc R . .
C17 C 0.5292(2) 0.33046(18) -0.08682(14) 0.0283(6) Uani 1 1 d . . .
H17 H 0.4546 0.3504 -0.1023 0.034 Uiso 1 1 calc R . .
C18 C 0.6267(2) 0.37740(16) -0.07948(13) 0.0249(6) Uani 1 1 d . . .
H18 H 0.6188 0.4294 -0.0913 0.030 Uiso 1 1 calc R . .
C19 C 0.7361(2) 0.34988(15) -0.05502(12) 0.0197(5) Uani 1 1 d . . .
C20 C 0.6607(2) 0.13898(15) -0.03709(12) 0.0207(5) Uani 1 1 d . . .
H20 H 0.7044 0.1304 0.0071 0.025 Uiso 1 1 calc R . .
C21 C 0.7342(3) 0.10416(16) -0.08990(14) 0.0275(6) Uani 1 1 d . . .
H21A H 0.6916 0.1090 -0.1337 0.041 Uiso 1 1 calc R . .
H21B H 0.7483 0.0504 -0.0799 0.041 Uiso 1 1 calc R . .
H21C H 0.8099 0.1308 -0.0899 0.041 Uiso 1 1 calc R . .
C22 C 0.5439(3) 0.09607(19) -0.03695(15) 0.0331(7) Uani 1 1 d . . .
H22A H 0.4941 0.1199 -0.0053 0.050 Uiso 1 1 calc R . .
H22B H 0.5592 0.0432 -0.0240 0.050 Uiso 1 1 calc R . .
H22C H 0.5034 0.0976 -0.0816 0.050 Uiso 1 1 calc R . .
C23 C 0.8451(2) 0.39993(15) -0.05405(13) 0.0233(5) Uani 1 1 d . . .
H23 H 0.9006 0.3829 -0.0162 0.028 Uiso 1 1 calc R . .
C24 C 0.9070(3) 0.38800(19) -0.11847(15) 0.0321(7) Uani 1 1 d . . .
H24A H 0.9225 0.3338 -0.1244 0.048 Uiso 1 1 calc R . .
H24B H 0.9817 0.4159 -0.1158 0.048 Uiso 1 1 calc R . .
H24C H 0.8562 0.4066 -0.1564 0.048 Uiso 1 1 calc R . .
C25 C 0.8208(3) 0.48415(17) -0.04410(18) 0.0366(7) Uani 1 1 d . . .
H25A H 0.7749 0.5041 -0.0833 0.055 Uiso 1 1 calc R . .
H25B H 0.8957 0.5116 -0.0378 0.055 Uiso 1 1 calc R . .
H25C H 0.7761 0.4908 -0.0048 0.055 Uiso 1 1 calc R . .
C26 C 1.0260(2) 0.14296(14) 0.11947(12) 0.0190(5) Uani 1 1 d . . .
H26 H 0.9575 0.1470 0.1477 0.023 Uiso 1 1 calc R . .
C27 C 1.1338(3) 0.17117(17) 0.16152(13) 0.0255(6) Uani 1 1 d . . .
H27A H 1.1237 0.2254 0.1723 0.031 Uiso 1 1 calc R . .
H27B H 1.2047 0.1662 0.1361 0.031 Uiso 1 1 calc R . .
C28 C 1.1509(3) 0.12508(19) 0.22596(14) 0.0342(7) Uani 1 1 d . . .
H28A H 1.2227 0.1427 0.2522 0.041 Uiso 1 1 calc R . .
H28B H 1.0826 0.1330 0.2529 0.041 Uiso 1 1 calc R . .
C29 C 1.1625(3) 0.04164(18) 0.21044(15) 0.0338(7) Uani 1 1 d . . .
H29A H 1.1694 0.0124 0.2525 0.041 Uiso 1 1 calc R . .
H29B H 1.2353 0.0333 0.1874 0.041 Uiso 1 1 calc R . .
C30 C 1.0568(3) 0.01297(17) 0.16680(15) 0.0310(7) Uani 1 1 d . . .
H30A H 0.9851 0.0163 0.1916 0.037 Uiso 1 1 calc R . .
H30B H 1.0691 -0.0410 0.1556 0.037 Uiso 1 1 calc R . .
C31 C 1.0389(3) 0.05939(15) 0.10271(13) 0.0240(6) Uani 1 1 d . . .
H31A H 1.1073 0.0523 0.0757 0.029 Uiso 1 1 calc R . .
H31B H 0.9673 0.0416 0.0763 0.029 Uiso 1 1 calc R . .
C32 C 1.0894(2) 0.19729(15) 0.01266(12) 0.0196(5) Uani 1 1 d . . .
H32 H 1.1612 0.1727 0.0348 0.024 Uiso 1 1 calc R . .
C33 C 1.1241(2) 0.27984(17) 0.00164(14) 0.0240(6) Uani 1 1 d . . .
H33A H 1.1431 0.3046 0.0452 0.029 Uiso 1 1 calc R . .
H33B H 1.0567 0.3072 -0.0212 0.029 Uiso 1 1 calc R . .
C34 C 1.2306(3) 0.2849(2) -0.04012(16) 0.0355(7) Uani 1 1 d . . .
H34A H 1.2474 0.3388 -0.0494 0.043 Uiso 1 1 calc R . .
H34B H 1.3006 0.2632 -0.0148 0.043 Uiso 1 1 calc R . .
C35 C 1.2077(3) 0.2422(2) -0.10561(15) 0.0415(9) Uani 1 1 d . . .
H35A H 1.1433 0.2674 -0.1330 0.050 Uiso 1 1 calc R . .
H35B H 1.2795 0.2436 -0.1305 0.050 Uiso 1 1 calc R . .
C36 C 1.1742(3) 0.1605(2) -0.09374(15) 0.0353(7) Uani 1 1 d . . .
H36A H 1.2411 0.1341 -0.0694 0.042 Uiso 1 1 calc R . .
H36B H 1.1575 0.1347 -0.1370 0.042 Uiso 1 1 calc R . .
C37 C 1.0657(2) 0.15591(18) -0.05354(13) 0.0263(6) Uani 1 1 d . . .
H37A H 0.9972 0.1793 -0.0790 0.032 Uiso 1 1 calc R . .
H37B H 1.0465 0.1021 -0.0453 0.032 Uiso 1 1 calc R . .
C38 C 0.5603(3) 0.34725(17) 0.10160(13) 0.0265(6) Uani 1 1 d . . .
H38 H 0.6285 0.3252 0.0851 0.032 Uiso 1 1 calc R . .
C39 C 0.4748(3) 0.29944(17) 0.12432(14) 0.0279(6) Uani 1 1 d . . .
H39 H 0.4877 0.2463 0.1233 0.034 Uiso 1 1 calc R . .
C40 C 0.3614(3) 0.3285(2) 0.15079(16) 0.0351(7) Uani 1 1 d . . .
H40A H 0.2964 0.2930 0.1377 0.042 Uiso 1 1 calc R . .
H40B H 0.3413 0.3783 0.1303 0.042 Uiso 1 1 calc R . .
C41 C 0.3713(3) 0.3371(2) 0.22649(16) 0.0368(7) Uani 1 1 d . . .
H41A H 0.3167 0.3774 0.2392 0.044 Uiso 1 1 calc R . .
H41B H 0.3468 0.2890 0.2468 0.044 Uiso 1 1 calc R . .
C42 C 0.4944(3) 0.35647(17) 0.25351(13) 0.0254(6) Uani 1 1 d . . .
H42 H 0.5261 0.3289 0.2911 0.031 Uiso 1 1 calc R . .
C43 C 0.5659(3) 0.41222(16) 0.22743(13) 0.0257(6) Uani 1 1 d . . .
H43 H 0.6444 0.4177 0.2464 0.031 Uiso 1 1 calc R . .
C44 C 0.5241(3) 0.46424(18) 0.17036(15) 0.0319(7) Uani 1 1 d . . .
H44A H 0.5633 0.5141 0.1768 0.038 Uiso 1 1 calc R . .
H44B H 0.4381 0.4724 0.1714 0.038 Uiso 1 1 calc R . .
C45 C 0.5495(3) 0.43294(17) 0.10191(14) 0.0305(6) Uani 1 1 d . . .
H45A H 0.4851 0.4484 0.0689 0.037 Uiso 1 1 calc R . .
H45B H 0.6237 0.4554 0.0883 0.037 Uiso 1 1 calc R . .

loop_
_atom_site_aniso_label
_atom_site_aniso_U_11
_atom_site_aniso_U_22
_atom_site_aniso_U_33
_atom_site_aniso_U_23
_atom_site_aniso_U_13
_atom_site_aniso_U_12
Rh1 0.02049(11) 0.02124(11) 0.01441(9) -0.00124(8) 0.00262(7) 0.00403(8)
N1 0.0184(10) 0.0202(11) 0.0155(9) -0.0003(8) 0.0045(8) -0.0004(9)
N2 0.0151(10) 0.0177(10) 0.0168(9) 0.0025(8) 0.0030(8) 0.0023(8)
N3 0.0166(10) 0.0190(11) 0.0149(9) 0.0030(8) 0.0034(7) 0.0038(8)
C1 0.0179(11) 0.0114(11) 0.0157(10) -0.0016(8) 0.0040(9) 0.0000(9)
C2 0.0183(12) 0.0173(12) 0.0166(11) 0.0029(9) 0.0013(9) 0.0066(9)
C3 0.0245(13) 0.0188(13) 0.0196(11) 0.0010(9) 0.0052(10) 0.0059(10)
C4 0.0297(14) 0.0267(14) 0.0190(12) 0.0054(11) 0.0086(10) 0.0089(12)
C5 0.0329(15) 0.0356(16) 0.0150(11) 0.0002(11) 0.0022(10) 0.0135(13)
C6 0.0229(13) 0.0331(16) 0.0213(12) -0.0088(11) -0.0034(10) 0.0093(12)
C7 0.0210(13) 0.0226(13) 0.0208(12) -0.0037(10) 0.0009(10) 0.0055(10)
C8 0.0273(14) 0.0209(14) 0.0277(13) 0.0012(11) 0.0120(11) -0.0037(11)
C9 0.0387(18) 0.0221(15) 0.053(2) -0.0039(14) 0.0153(15) -0.0016(13)
C10 0.0337(17) 0.0342(17) 0.0399(17) 0.0004(14) 0.0181(14) -0.0073(14)
C11 0.0254(14) 0.0256(15) 0.0315(14) -0.0129(12) 0.0058(11) -0.0027(12)
C12 0.0272(16) 0.048(2) 0.049(2) -0.0233(16) 0.0000(14) -0.0006(15)
C13 0.0343(17) 0.0324(17) 0.0358(16) -0.0007(13) 0.0063(13) -0.0059(13)
C14 0.0144(11) 0.0213(12) 0.0116(10) 0.0036(9) 0.0044(8) 0.0014(9)
C15 0.0167(11) 0.0234(13) 0.0123(10) -0.0006(9) 0.0045(8) 0.0004(10)
C16 0.0144(12) 0.0324(15) 0.0221(12) -0.0003(11) 0.0055(9) -0.0009(11)
C17 0.0156(12) 0.0388(17) 0.0308(14) 0.0029(12) 0.0029(11) 0.0078(12)
C18 0.0253(14) 0.0226(14) 0.0271(13) 0.0076(11) 0.0048(11) 0.0061(11)
C19 0.0215(13) 0.0195(13) 0.0188(11) 0.0046(9) 0.0058(9) 0.0019(10)
C20 0.0236(13) 0.0203(13) 0.0182(11) 0.0013(10) 0.0014(10) -0.0044(10)
C21 0.0321(15) 0.0228(14) 0.0272(13) -0.0027(11) -0.0002(11) 0.0015(12)
C22 0.0323(16) 0.0334(17) 0.0337(15) 0.0019(13) 0.0029(13) -0.0135(13)
C23 0.0228(13) 0.0204(13) 0.0266(13) 0.0069(10) 0.0020(10) 0.0002(10)
C24 0.0282(15) 0.0381(18) 0.0310(15) 0.0080(13) 0.0089(12) -0.0055(13)
C25 0.0368(18) 0.0207(15) 0.0524(19) 0.0075(14) 0.0036(15) 0.0029(13)
C26 0.0224(13) 0.0166(12) 0.0178(11) 0.0026(9) 0.0010(9) 0.0052(10)
C27 0.0283(14) 0.0249(14) 0.0225(12) -0.0005(11) -0.0036(11) 0.0025(11)
C28 0.0402(18) 0.0394(18) 0.0217(13) 0.0024(12) -0.0055(12) 0.0092(14)
C29 0.0392(17) 0.0350(17) 0.0268(14) 0.0121(12) -0.0005(12) 0.0138(14)
C30 0.0386(17) 0.0225(15) 0.0326(15) 0.0091(12) 0.0067(13) 0.0099(13)
C31 0.0294(14) 0.0176(13) 0.0250(13) 0.0021(10) 0.0018(11) 0.0053(11)
C32 0.0156(11) 0.0256(13) 0.0180(11) 0.0029(10) 0.0036(9) 0.0055(10)
C33 0.0164(12) 0.0289(15) 0.0271(13) 0.0055(11) 0.0034(10) 0.0000(11)
C34 0.0165(13) 0.053(2) 0.0379(16) 0.0106(15) 0.0077(12) -0.0031(13)
C35 0.0210(15) 0.078(3) 0.0271(15) 0.0121(16) 0.0126(12) 0.0073(16)
C36 0.0272(15) 0.054(2) 0.0254(14) -0.0047(14) 0.0091(12) 0.0139(15)
C37 0.0252(14) 0.0332(16) 0.0212(12) -0.0015(11) 0.0056(10) 0.0069(12)
C38 0.0301(15) 0.0317(16) 0.0177(12) 0.0000(11) 0.0013(10) 0.0112(12)
C39 0.0297(15) 0.0269(15) 0.0259(13) -0.0033(11) -0.0075(11) 0.0069(12)
C40 0.0213(14) 0.0417(18) 0.0414(17) 0.0025(14) -0.0047(12) 0.0009(13)
C41 0.0242(15) 0.048(2) 0.0393(17) 0.0032(15) 0.0106(13) 0.0042(14)
C42 0.0256(14) 0.0306(15) 0.0207(12) -0.0014(11) 0.0053(10) 0.0091(12)
C43 0.0253(14) 0.0270(15) 0.0247(13) -0.0058(11) 0.0019(11) 0.0100(11)
C44 0.0367(17) 0.0259(15) 0.0328(15) 0.0001(12) 0.0012(13) 0.0091(13)
C45 0.0340(16) 0.0287(16) 0.0293(14) 0.0049(12) 0.0046(12) 0.0086(13)

loop_
_atom_type_symbol
_atom_type_description
_atom_type_scat_dispersion_real
_atom_type_scat_dispersion_imag
_atom_type_scat_source
C C 0.0033 0.0016 'International Tables Vol C Tables 4.2.6.8 and 6.1.1.4'
H H 0.0000 0.0000 'International Tables Vol C Tables 4.2.6.8 and 6.1.1.4'
N N 0.0061 0.0033 'International Tables Vol C Tables 4.2.6.8 and 6.1.1.4'
Rh Rh -1.1178 0.9187 'International Tables Vol C Tables 4.2.6.8 and 6.1.1.4'

loop_
_geom_angle_atom_site_label_1
_geom_angle_atom_site_label_2
_geom_angle_atom_site_label_3
_geom_angle
_geom_angle_site_symmetry_1
_geom_angle_site_symmetry_3
_geom_angle_publ_flag
C42 Rh1 C43 38.54(11) . . ?
C42 Rh1 C39 81.61(11) . . ?
C43 Rh1 C39 89.54(11) . . ?
C42 Rh1 C38 97.62(11) . . ?
C43 Rh1 C38 81.23(11) . . ?
C39 Rh1 C38 37.85(12) . . ?
C42 Rh1 C5 96.46(10) . . ?
C43 Rh1 C5 107.30(11) . . ?
C39 Rh1 C5 150.52(12) . . ?
C38 Rh1 C5 165.15(11) . . ?
C42 Rh1 C4 106.92(10) . . ?
C43 Rh1 C4 135.89(10) . . ?
C39 Rh1 C4 116.01(11) . . ?
C38 Rh1 C4 140.85(11) . . ?
C5 Rh1 C4 36.31(11) . . ?
C42 Rh1 C3 136.86(10) . . ?
C43 Rh1 C3 171.77(10) . . ?
C39 Rh1 C3 96.49(10) . . ?
C38 Rh1 C3 106.96(10) . . ?
C5 Rh1 C3 64.91(10) . . ?
C4 Rh1 C3 35.99(9) . . ?
C42 Rh1 C6 114.25(10) . . ?
C43 Rh1 C6 101.17(10) . . ?
C39 Rh1 C6 163.88(10) . . ?
C38 Rh1 C6 131.52(11) . . ?
C5 Rh1 C6 36.06(11) . . ?
C4 Rh1 C6 63.78(11) . . ?
C3 Rh1 C6 74.19(10) . . ?
C42 Rh1 C7 144.98(10) . . ?
C43 Rh1 C7 117.23(10) . . ?
C39 Rh1 C7 130.54(10) . . ?
C38 Rh1 C7 102.43(10) . . ?
C5 Rh1 C7 62.97(10) . . ?
C4 Rh1 C7 74.02(10) . . ?
C3 Rh1 C7 62.53(9) . . ?
C6 Rh1 C7 33.44(9) . . ?
C42 Rh1 C2 168.99(9) . . ?
C43 Rh1 C2 148.26(10) . . ?
C39 Rh1 C2 104.74(10) . . ?
C38 Rh1 C2 92.77(9) . . ?
C5 Rh1 C2 73.54(9) . . ?
C4 Rh1 C2 62.30(9) . . ?
C3 Rh1 C2 34.66(9) . . ?
C6 Rh1 C2 60.13(9) . . ?
C7 Rh1 C2 33.63(8) . . ?
C2 N1 C1 133.5(2) . . ?
C1 N2 C14 122.8(2) . . ?
C1 N3 C26 121.0(2) . . ?
C1 N3 C32 121.57(19) . . ?
C26 N3 C32 116.9(2) . . ?
N2 C1 N1 124.8(2) . . ?
N2 C1 N3 117.7(2) . . ?
N1 C1 N3 116.9(2) . . ?
N1 C2 C7 128.1(2) . . ?
N1 C2 C3 115.3(2) . . ?
C7 C2 C3 116.5(2) . . ?
N1 C2 Rh1 134.85(17) . . ?
C7 C2 Rh1 70.49(14) . . ?
C3 C2 Rh1 63.23(13) . . ?
C4 C3 C2 120.7(2) . . ?
C4 C3 C8 119.6(2) . . ?
C2 C3 C8 119.0(2) . . ?
C4 C3 Rh1 69.74(15) . . ?
C2 C3 Rh1 82.11(15) . . ?
C8 C3 Rh1 127.30(19) . . ?
C5 C4 C3 120.1(3) . . ?
C5 C4 Rh1 70.14(16) . . ?
C3 C4 Rh1 74.28(15) . . ?
C4 C5 C6 119.5(2) . . ?
C4 C5 Rh1 73.55(16) . . ?
C6 C5 Rh1 76.32(16) . . ?
C7 C6 C5 123.5(3) . . ?
C7 C6 Rh1 80.03(16) . . ?
C5 C6 Rh1 67.62(15) . . ?
C6 C7 C2 118.4(3) . . ?
C6 C7 C11 119.5(2) . . ?
C2 C7 C11 122.0(2) . . ?
C6 C7 Rh1 66.53(15) . . ?
C2 C7 Rh1 75.88(15) . . ?
C11 C7 Rh1 130.43(19) . . ?
C3 C8 C9 110.6(2) . . ?
C3 C8 C10 114.9(2) . . ?
C9 C8 C10 109.0(2) . . ?
C7 C11 C13 110.9(2) . . ?
C7 C11 C12 113.9(3) . . ?
C13 C11 C12 109.9(3) . . ?
N2 C14 C19 117.1(2) . . ?
N2 C14 C15 123.2(2) . . ?
C19 C14 C15 119.1(2) . . ?
C16 C15 C14 118.7(2) . . ?
C16 C15 C20 120.1(2) . . ?
C14 C15 C20 121.0(2) . . ?
C17 C16 C15 121.7(3) . . ?
C16 C17 C18 119.7(3) . . ?
C17 C18 C19 121.2(3) . . ?
C18 C19 C14 119.3(2) . . ?
C18 C19 C23 120.6(2) . . ?
C14 C19 C23 120.0(2) . . ?
C15 C20 C22 114.5(2) . . ?
C15 C20 C21 111.1(2) . . ?
C22 C20 C21 108.8(2) . . ?
C19 C23 C25 114.3(2) . . ?
C19 C23 C24 109.5(2) . . ?
C25 C23 C24 110.1(2) . . ?
N3 C26 C31 112.2(2) . . ?
N3 C26 C27 113.3(2) . . ?
C31 C26 C27 110.7(2) . . ?
C26 C27 C28 110.2(2) . . ?
C29 C28 C27 110.3(2) . . ?
C28 C29 C30 111.4(3) . . ?
C29 C30 C31 111.1(3) . . ?
C26 C31 C30 109.8(2) . . ?
N3 C32 C37 115.5(2) . . ?
N3 C32 C33 112.7(2) . . ?
C37 C32 C33 111.0(2) . . ?
C32 C33 C34 111.1(2) . . ?
C35 C34 C33 110.9(3) . . ?
C36 C35 C34 111.2(3) . . ?
C35 C36 C37 110.9(3) . . ?
C32 C37 C36 109.9(2) . . ?
C39 C38 C45 123.0(3) . . ?
C39 C38 Rh1 70.90(16) . . ?
C45 C38 Rh1 112.19(19) . . ?
C38 C39 C40 122.9(3) . . ?
C38 C39 Rh1 71.25(16) . . ?
C40 C39 Rh1 112.75(19) . . ?
C39 C40 C41 112.5(2) . . ?
C42 C41 C40 112.4(2) . . ?
C43 C42 C41 125.0(3) . . ?
C43 C42 Rh1 70.85(15) . . ?
C41 C42 Rh1 110.97(19) . . ?
C42 C43 C44 123.3(3) . . ?
C42 C43 Rh1 70.61(16) . . ?
C44 C43 Rh1 114.24(18) . . ?
C43 C44 C45 113.3(2) . . ?
C38 C45 C44 112.5(2) . . ?

loop_
_geom_bond_atom_site_label_1
_geom_bond_atom_site_label_2
_geom_bond_distance
_geom_bond_site_symmetry_2
_geom_bond_publ_flag
Rh1 C42 2.124(3) . ?
Rh1 C43 2.127(3) . ?
Rh1 C39 2.141(3) . ?
Rh1 C38 2.146(3) . ?
Rh1 C5 2.213(3) . ?
Rh1 C4 2.257(3) . ?
Rh1 C3 2.316(3) . ?
Rh1 C6 2.326(3) . ?
Rh1 C7 2.497(3) . ?
Rh1 C2 2.569(2) . ?
N1 C2 1.310(3) . ?
N1 C1 1.373(3) . ?
N2 C1 1.300(3) . ?
N2 C14 1.405(3) . ?
N3 C1 1.390(3) . ?
N3 C26 1.473(3) . ?
N3 C32 1.476(3) . ?
C2 C7 1.467(4) . ?
C2 C3 1.475(4) . ?
C3 C4 1.414(3) . ?
C3 C8 1.504(4) . ?
C4 C5 1.394(4) . ?
C5 C6 1.409(4) . ?
C6 C7 1.397(4) . ?
C7 C11 1.511(4) . ?
C8 C9 1.528(4) . ?
C8 C10 1.531(4) . ?
C11 C13 1.520(4) . ?
C11 C12 1.529(4) . ?
C14 C19 1.412(4) . ?
C14 C15 1.424(3) . ?
C15 C16 1.393(4) . ?
C15 C20 1.519(4) . ?
C16 C17 1.372(4) . ?
C17 C18 1.382(4) . ?
C18 C19 1.392(4) . ?
C19 C23 1.520(4) . ?
C20 C22 1.529(4) . ?
C20 C21 1.531(4) . ?
C23 C25 1.527(4) . ?
C23 C24 1.538(4) . ?
C26 C31 1.522(4) . ?
C26 C27 1.522(4) . ?
C27 C28 1.533(4) . ?
C28 C29 1.512(5) . ?
C29 C30 1.523(5) . ?
C30 C31 1.531(4) . ?
C32 C37 1.528(4) . ?
C32 C33 1.529(4) . ?
C33 C34 1.529(4) . ?
C34 C35 1.527(5) . ?
C35 C36 1.513(5) . ?
C36 C37 1.529(4) . ?
C38 C39 1.390(4) . ?
C38 C45 1.516(4) . ?
C39 C40 1.521(4) . ?
C40 C41 1.531(4) . ?
C41 C42 1.504(4) . ?
C42 C43 1.403(4) . ?
C43 C44 1.520(4) . ?
C44 C45 1.534(4) . ?
